data_7116135
loop_
_publ_author_name
'Akil I. Joseph'
'Gracia El-Ayle'
'Celine Boutin'
'Estelle Leonce'
'Patrick Berthault'
'K. Travis Holman'

_publ_section_title
;
 Rim-functionalized cryptophane-111 derivatives via heterocapping, and
 their xenon complexes
;
_journal_name_full Chem.Commun.
_journal_page_first 15905
_journal_paper_doi 10.1039/C4cc08001G
_journal_volume 50
_journal_year 2014
_chemical_formula_sum 'C51 H48 Cl3 O9'
_chemical_formula_weight 911.24
_space_group_IT_number 14
_symmetry_cell_setting monoclinic
_symmetry_Int_Tables_number 14
_symmetry_space_group_name_Hall '-P 2ybc'
_symmetry_space_group_name_H-M 'P 1 21/c 1'
_atom_sites_solution_hydrogens geom
_atom_sites_solution_primary direct
_atom_sites_solution_secondary difmap
_audit_creation_method SHELXL-97
_cell_angle_alpha 90.00
_cell_angle_beta 109.9410(10)
_cell_angle_gamma 90.00
_cell_formula_units_Z 4
_cell_length_a 19.8657(19)
_cell_length_b 10.6594(10)
_cell_length_c 21.676(2)
_cell_measurement_reflns_used 37575
_cell_measurement_temperature 100(2)
_cell_measurement_theta_max 25.86
_cell_measurement_theta_min 2.20
_cell_volume 4314.8(7)
_computing_cell_refinement 'SAINT, Bruker-AXS'
_computing_data_collection 'APEX, Bruker-AXS'
_computing_data_reduction 'SAINT, Bruker-AXS'
_computing_molecular_graphics 'X-SEED, L.Barbour (1999); http://x-seed.net/'
_computing_publication_material 'X-SEED, L.Barbour (1999); http://x-seed.net/'
_computing_structure_refinement 'SHELXL-97 (Sheldrick, 1997)'
_computing_structure_solution 'SHELXS-97 (Sheldrick, 1990)'
_diffrn_ambient_temperature 100(2)
_diffrn_measured_fraction_theta_full 1.000
_diffrn_measured_fraction_theta_max 1.000
_diffrn_measurement_device_type 'Siemens SMART, Bruker APEXII CCD'
_diffrn_measurement_method 'omega scans'
_diffrn_radiation_monochromator graphite
_diffrn_radiation_probe x-ray
_diffrn_radiation_type MoK\a
_diffrn_radiation_wavelength 0.71073
_diffrn_reflns_av_R_equivalents 0.0512
_diffrn_reflns_av_sigmaI/netI 0.0448
_diffrn_reflns_limit_h_max 23
_diffrn_reflns_limit_h_min -23
_diffrn_reflns_limit_k_max 12
_diffrn_reflns_limit_k_min -12
_diffrn_reflns_limit_l_max 25
_diffrn_reflns_limit_l_min -25
_diffrn_reflns_number 26613
_diffrn_reflns_theta_full 25.00
_diffrn_reflns_theta_max 25.00
_diffrn_reflns_theta_min 1.09
_diffrn_source 'fine-focus sealed tube'
_exptl_absorpt_coefficient_mu 0.273
_exptl_absorpt_correction_T_max 0.7455
_exptl_absorpt_correction_T_min 0.6547
_exptl_absorpt_correction_type multi-scan
_exptl_absorpt_process_details 'SADABS, G. Sheldrick (1999)'
_exptl_crystal_colour colorless
_exptl_crystal_density_diffrn 1.403
_exptl_crystal_density_method 'not measured'
_exptl_crystal_description block
_exptl_crystal_F_000 1908
_exptl_crystal_size_max 0.56
_exptl_crystal_size_mid 0.38
_exptl_crystal_size_min 0.34
_refine_diff_density_max 0.487
_refine_diff_density_min -0.571
_refine_diff_density_rms 0.061
_refine_ls_extinction_method none
_refine_ls_goodness_of_fit_ref 1.056
_refine_ls_hydrogen_treatment constr
_refine_ls_matrix_type full
_refine_ls_number_parameters 627
_refine_ls_number_reflns 7599
_refine_ls_number_restraints 18
_refine_ls_restrained_S_all 1.056
_refine_ls_R_factor_all 0.0745
_refine_ls_R_factor_gt 0.0459
_refine_ls_shift/su_max 0.000
_refine_ls_shift/su_mean 0.000
_refine_ls_structure_factor_coef Fsqd
_refine_ls_weighting_details 'calc w=1/[\s^2^(Fo^2^)+(0.0612P)^2^+2.1526P] where P=(Fo^2^+2Fc^2^)/3'
_refine_ls_weighting_scheme calc
_refine_ls_wR_factor_gt 0.1135
_refine_ls_wR_factor_ref 0.1277
_reflns_number_gt 5453
_reflns_number_total 7599
_reflns_threshold_expression >2sigma(I)
_cod_data_source_file c4cc08001g2.cif
_cod_data_source_block MeO3-111-1_5DCE
_cod_original_sg_symbol_H-M 'P 21/c'
_cod_database_code 7116135

loop_
_symmetry_equiv_pos_as_xyz
'x, y, z'
'-x, y+1/2, -z+1/2'
'-x, -y, -z'
'x, -y-1/2, z-1/2'

loop_
_atom_site_label
_atom_site_type_symbol
_atom_site_fract_x
_atom_site_fract_y
_atom_site_fract_z
_atom_site_U_iso_or_equiv
_atom_site_adp_type
_atom_site_occupancy
_atom_site_symmetry_multiplicity
_atom_site_calc_flag
_atom_site_refinement_flags
_atom_site_disorder_assembly
_atom_site_disorder_group
C22B C -0.0050(9) 0.6841(15) 0.0458(7) 0.0249(13) Uani 0.35 1 d P A 2
H22A H 0.0232 0.6149 0.0363 0.030 Uiso 0.35 1 calc PR A 2
H22B H -0.0535 0.6525 0.0407 0.030 Uiso 0.35 1 calc PR A 2
Cl3S Cl 0.40473(4) 1.11341(6) -0.03216(4) 0.03123(18) Uani 1 1 d . . .
O1A O 0.35299(9) 0.86063(15) 0.32050(8) 0.0208(4) Uani 1 1 d . . .
O2A O 0.45494(9) 0.75258(15) 0.31139(8) 0.0198(4) Uani 1 1 d . . .
O3A O 0.33542(9) 0.38363(17) -0.01378(8) 0.0253(4) Uani 1 1 d . . .
O4A O 0.40832(10) 0.54857(15) -0.02243(8) 0.0227(4) Uani 1 1 d . . .
O8A O 0.50241(10) 0.62157(17) 0.09516(9) 0.0278(4) Uani 1 1 d . . .
O9 O 0.21915(10) 0.93962(18) 0.29120(9) 0.0323(5) Uani 1 1 d . . .
C8A C 0.36681(13) 0.8748(2) 0.06596(12) 0.0164(5) Uani 1 1 d . . .
C40A C 0.42447(13) 0.6350(2) 0.29428(12) 0.0174(5) Uani 1 1 d . . .
C13A C 0.31999(13) 0.8374(2) 0.00459(12) 0.0171(5) Uani 1 1 d . . .
O5A O 0.03491(10) 0.7389(2) 0.12070(10) 0.0433(6) Uani 0.65 1 d P A 1
C6A C 0.31585(13) 0.9728(2) 0.14862(12) 0.0173(5) Uani 1 1 d . . .
C42A C 0.33283(13) 0.4764(2) 0.27871(12) 0.0178(5) Uani 1 1 d . . .
C33A C 0.29915(14) 0.3753(2) 0.03047(12) 0.0229(6) Uani 1 1 d . . .
C1A C 0.35436(13) 0.9261(2) 0.21134(12) 0.0168(5) Uani 1 1 d . . .
H1A H 0.4034 0.9043 0.2217 0.020 Uiso 1 1 calc R . .
C12A C 0.33480(13) 0.7259(2) -0.02269(12) 0.0184(5) Uani 1 1 d . . .
H12A H 0.3031 0.6995 -0.0643 0.022 Uiso 1 1 calc R . .
C10A C 0.44238(13) 0.6933(2) 0.06922(12) 0.0175(5) Uani 1 1 d . . .
C2A C 0.32225(13) 0.9111(2) 0.25845(12) 0.0179(5) Uani 1 1 d . . .
C35A C 0.29075(14) 0.3197(2) 0.13579(12) 0.0217(6) Uani 1 1 d . . .
C38A C 0.42999(13) 0.4437(2) 0.23882(12) 0.0206(6) Uani 1 1 d . . .
H38A H 0.4545 0.3911 0.2181 0.025 Uiso 1 1 calc R . .
C34A C 0.32985(14) 0.3290(2) 0.09305(13) 0.0216(6) Uani 1 1 d . . .
H34A H 0.3785 0.3028 0.1076 0.026 Uiso 1 1 calc R . .
C5A C 0.24282(13) 1.0014(2) 0.13267(12) 0.0201(6) Uani 1 1 d . . .
C43A C 0.26265(13) 0.4421(2) 0.28837(12) 0.0206(6) Uani 1 1 d . . .
H43A H 0.2544 0.3508 0.2814 0.025 Uiso 1 1 calc R . .
H43B H 0.2665 0.4610 0.3342 0.025 Uiso 1 1 calc R . .
C41A C 0.36343(13) 0.5919(2) 0.30440(12) 0.0188(5) Uani 1 1 d . . .
H41A H 0.3419 0.6413 0.3291 0.023 Uiso 1 1 calc R . .
C7A C 0.35613(13) 0.9927(2) 0.10094(12) 0.0179(5) Uani 1 1 d . . .
H7A1 H 0.3297 1.0548 0.0675 0.021 Uiso 1 1 calc R A .
H7A2 H 0.4037 1.0289 0.1253 0.021 Uiso 1 1 calc R . .
C37A C 0.36539(13) 0.4017(2) 0.24415(12) 0.0191(5) Uani 1 1 d . . .
C21B C 0.198(3) 1.051(5) 0.062(3) 0.021(2) Uani 0.35 1 d P A 2
H21A H 0.1637 1.1163 0.0652 0.025 Uiso 0.35 1 calc PR A 2
H21B H 0.2299 1.0873 0.0406 0.025 Uiso 0.35 1 calc PR A 2
C14B C 0.250(3) 0.903(6) -0.031(3) 0.015(2) Uani 0.35 1 d P A 2
H14A H 0.2599 0.9946 -0.0249 0.018 Uiso 0.35 1 calc PR A 2
H14B H 0.2382 0.8856 -0.0780 0.018 Uiso 0.35 1 calc PR A 2
C15A C 0.1891(10) 0.8618(17) -0.0244(8) 0.012(2) Uani 0.65 1 d P A 1
C11A C 0.39389(13) 0.6538(2) 0.00902(12) 0.0187(5) Uani 1 1 d . . .
C39A C 0.45932(13) 0.5588(2) 0.26254(12) 0.0195(6) Uani 1 1 d . . .
H39A H 0.5027 0.5856 0.2573 0.023 Uiso 1 1 calc R . .
C26A C 0.19902(13) 0.5125(2) 0.24186(12) 0.0217(6) Uani 1 1 d . . .
C4A C 0.21266(13) 0.9903(2) 0.18191(13) 0.0215(6) Uani 1 1 d . A .
H4A H 0.1639 1.0131 0.1723 0.026 Uiso 1 1 calc R . .
C9A C 0.42797(13) 0.8024(2) 0.09706(12) 0.0182(5) Uani 1 1 d . . .
H9A H 0.4604 0.8289 0.1384 0.022 Uiso 1 1 calc R A .
C16A C 0.1529(7) 0.7538(12) -0.0575(6) 0.0172(19) Uani 0.65 1 d P A 1
H16A H 0.1680 0.7200 -0.0912 0.021 Uiso 0.65 1 calc PR A 1
C27A C 0.15616(13) 0.4646(3) 0.18078(13) 0.0237(6) Uani 1 1 d . . .
C24A C 0.12842(14) 0.7042(3) 0.21876(14) 0.0291(7) Uani 1 1 d . A .
H24A H 0.1193 0.7856 0.2320 0.035 Uiso 1 1 calc R . .
C25A C 0.18257(14) 0.6323(2) 0.25928(14) 0.0256(6) Uani 1 1 d . . .
H25A H 0.2102 0.6649 0.3010 0.031 Uiso 1 1 calc R . .
C3A C 0.25085(13) 0.9478(2) 0.24362(12) 0.0186(5) Uani 1 1 d . . .
C45A C 0.40661(14) 0.4318(2) 0.00857(13) 0.0220(6) Uani 1 1 d . . .
H45A H 0.4232 0.4433 0.0568 0.026 Uiso 1 1 calc R A .
H45B H 0.4391 0.3716 -0.0018 0.026 Uiso 1 1 calc R . .
C36A C 0.33204(14) 0.2838(2) 0.20654(12) 0.0225(6) Uani 1 1 d . . .
H36A H 0.3699 0.2224 0.2080 0.027 Uiso 1 1 calc R . .
H36B H 0.2993 0.2448 0.2267 0.027 Uiso 1 1 calc R . .
C14A C 0.2555(18) 0.915(3) -0.0359(14) 0.015(2) Uani 0.65 1 d P A 1
H14C H 0.2497 0.9107 -0.0831 0.018 Uiso 0.65 1 calc PR A 1
H14D H 0.2624 1.0044 -0.0221 0.018 Uiso 0.65 1 calc PR A 1
C44A C 0.42715(13) 0.8358(2) 0.34762(13) 0.0222(6) Uani 1 1 d . . .
H44A H 0.4373 0.8005 0.3921 0.027 Uiso 1 1 calc R . .
H44B H 0.4532 0.9164 0.3525 0.027 Uiso 1 1 calc R . .
C30A C 0.21794(14) 0.3506(3) 0.11310(13) 0.0266(6) Uani 1 1 d . . .
O7B O 0.0394(4) 0.6427(8) -0.0764(5) 0.042(2) Uani 0.35 1 d P A 2
C21A C 0.1926(16) 1.032(2) 0.0653(16) 0.021(2) Uani 0.65 1 d P A 1
H21C H 0.2184 1.0841 0.0427 0.025 Uiso 0.65 1 calc PR A 1
H21D H 0.1528 1.0833 0.0694 0.025 Uiso 0.65 1 calc PR A 1
C20A C 0.1600(5) 0.9136(5) 0.0210(4) 0.0152(13) Uani 0.65 1 d PU A 1
O6A O 0.02213(14) 0.6734(3) 0.01520(13) 0.0199(6) Uani 0.65 1 d P A 1
C46A C 0.55992(15) 0.6748(3) 0.14811(14) 0.0303(7) Uani 1 1 d . . .
H46A H 0.5735 0.7558 0.1344 0.045 Uiso 1 1 calc R . .
H46B H 0.6011 0.6179 0.1601 0.045 Uiso 1 1 calc R . .
H46C H 0.5445 0.6872 0.1860 0.045 Uiso 1 1 calc R . .
C3S C 0.46691(14) 0.9895(2) -0.02915(13) 0.0256(6) Uani 1 1 d . . .
H3S1 H 0.4454 0.9074 -0.0253 0.031 Uiso 1 1 calc R . .
H3S2 H 0.4790 0.9893 -0.0698 0.031 Uiso 1 1 calc R . .
C28A C 0.09975(14) 0.5368(3) 0.14016(14) 0.0302(7) Uani 1 1 d . A .
H28A H 0.0696 0.5031 0.0996 0.036 Uiso 1 1 calc R . .
C29A C 0.16984(15) 0.3391(3) 0.15449(14) 0.0293(7) Uani 1 1 d . . .
H29A H 0.1235 0.3017 0.1275 0.035 Uiso 1 1 calc R . .
H29B H 0.1925 0.2818 0.1918 0.035 Uiso 1 1 calc R . .
C23A C 0.08708(14) 0.6568(3) 0.15815(14) 0.0292(7) Uani 1 1 d . . .
C31A C 0.18789(16) 0.3956(3) 0.04913(14) 0.0392(8) Uani 1 1 d . . .
H31A H 0.1386 0.4177 0.0332 0.047 Uiso 1 1 calc R . .
C32A C 0.22762(16) 0.4091(3) 0.00813(14) 0.0379(8) Uani 1 1 d . . .
H32A H 0.2060 0.4413 -0.0350 0.046 Uiso 1 1 calc R . .
C18A C 0.0743(2) 0.7439(4) 0.0028(2) 0.0186(9) Uani 0.65 1 d P A 1
C17A C 0.0995(3) 0.6958(4) -0.0453(3) 0.0175(11) Uani 0.65 1 d P A 1
C19A C 0.1045(3) 0.8537(4) 0.0348(3) 0.0201(11) Uani 0.65 1 d P A 1
H19A H 0.0869 0.8887 0.0667 0.024 Uiso 0.65 1 calc PR A 1
C48B C 0.0585(11) 0.588(2) -0.1271(10) 0.0329(15) Uani 0.35 1 d P A 2
H48A H 0.0635 0.6540 -0.1568 0.049 Uiso 0.35 1 calc PR A 2
H48B H 0.0211 0.5290 -0.1515 0.049 Uiso 0.35 1 calc PR A 2
H48C H 0.1040 0.5435 -0.1083 0.049 Uiso 0.35 1 calc PR A 2
C22A C -0.0113(4) 0.7145(7) 0.0618(3) 0.0249(13) Uani 0.65 1 d P A 1
H22C H -0.0398 0.7909 0.0445 0.030 Uiso 0.65 1 calc PR A 1
H22D H -0.0446 0.6484 0.0657 0.030 Uiso 0.65 1 calc PR A 1
C47A C 0.2382(2) 1.0426(3) 0.33626(17) 0.0550(10) Uani 1 1 d . . .
H47A H 0.2903 1.0441 0.3582 0.083 Uiso 1 1 calc R A .
H47B H 0.2148 1.0328 0.3691 0.083 Uiso 1 1 calc R . .
H47C H 0.2226 1.1214 0.3123 0.083 Uiso 1 1 calc R . .
Cl1S Cl -0.13539(4) 0.82285(9) 0.13210(5) 0.0522(2) Uani 1 1 d . B 2
Cl2S Cl 0.03519(5) 1.09007(10) 0.21134(5) 0.0617(3) Uani 1 1 d . . .
C1S C -0.06115(17) 0.9033(4) 0.18998(17) 0.0484(9) Uani 1 1 d . . .
H1S1 H -0.0757 0.9396 0.2256 0.058 Uiso 1 1 calc R B 2
H1S2 H -0.0213 0.8440 0.2098 0.058 Uiso 1 1 calc R B 2
C2S C -0.0378(2) 1.0044(4) 0.1548(2) 0.0620(11) Uani 1 1 d . B .
H2S1 H -0.0783 1.0620 0.1340 0.074 Uiso 1 1 calc R . .
H2S2 H -0.0225 0.9675 0.1198 0.074 Uiso 1 1 calc R . .
O6B O -0.0088(3) 0.7814(6) 0.0058(3) 0.0388(15) Uani 0.35 1 d P A 2
C17B C 0.0821(6) 0.7378(10) -0.0442(7) 0.0175(11) Uani 0.35 1 d P A 2
C18B C 0.0583(5) 0.8064(8) -0.0004(4) 0.0186(9) Uani 0.35 1 d P A 2
C19B C 0.0942(7) 0.9051(9) 0.0318(6) 0.0201(11) Uani 0.35 1 d P A 2
H19B H 0.0741 0.9509 0.0589 0.024 Uiso 0.35 1 calc PR A 2
C20B C 0.1619(11) 0.9472(12) 0.0281(9) 0.0152(13) Uani 0.35 1 d PU A 2
C15B C 0.183(2) 0.879(4) -0.0146(18) 0.012(2) Uani 0.35 1 d P A 2
C16B C 0.1516(18) 0.780(2) -0.0521(14) 0.031(7) Uani 0.35 1 d PU A 2
H16B H 0.1714 0.7396 -0.0811 0.037 Uiso 0.35 1 calc PR A 2
O7A O 0.0646(2) 0.5924(4) -0.0774(2) 0.0287(9) Uani 0.65 1 d P A 1
C48A C 0.0673(5) 0.5702(10) -0.1427(4) 0.0329(15) Uani 0.65 1 d P A 1
H48D H 0.0509 0.6454 -0.1696 0.049 Uiso 0.65 1 calc PR A 1
H48E H 0.0361 0.4994 -0.1629 0.049 Uiso 0.65 1 calc PR A 1
H48F H 0.1166 0.5510 -0.1395 0.049 Uiso 0.65 1 calc PR A 1
O5B O 0.03491(10) 0.7389(2) 0.12070(10) 0.0433(6) Uani 0.35 1 d P A 2

loop_
_atom_site_aniso_label
_atom_site_aniso_U_11
_atom_site_aniso_U_22
_atom_site_aniso_U_33
_atom_site_aniso_U_23
_atom_site_aniso_U_13
_atom_site_aniso_U_12
C22B 0.018(2) 0.048(4) 0.015(4) -0.003(3) 0.013(2) 0.002(2)
Cl3S 0.0348(4) 0.0248(4) 0.0381(4) 0.0026(3) 0.0177(3) -0.0010(3)
O1A 0.0221(9) 0.0221(9) 0.0174(9) 0.0006(7) 0.0057(8) 0.0017(8)
O2A 0.0219(9) 0.0156(9) 0.0225(9) -0.0025(7) 0.0085(8) -0.0023(7)
O3A 0.0272(10) 0.0302(10) 0.0179(9) -0.0043(8) 0.0068(8) -0.0053(8)
O4A 0.0357(11) 0.0156(9) 0.0194(10) -0.0012(7) 0.0129(8) 0.0034(8)
O8A 0.0283(11) 0.0246(10) 0.0268(10) -0.0015(8) 0.0044(9) 0.0048(8)
O9 0.0320(11) 0.0391(12) 0.0288(11) -0.0064(9) 0.0142(9) -0.0025(9)
C8A 0.0180(13) 0.0155(12) 0.0176(13) 0.0000(10) 0.0086(11) -0.0031(10)
C40A 0.0200(13) 0.0149(13) 0.0141(12) 0.0016(10) 0.0018(11) 0.0008(10)
C13A 0.0180(13) 0.0163(12) 0.0175(13) 0.0022(10) 0.0068(11) -0.0017(10)
O5A 0.0279(11) 0.0728(16) 0.0317(12) 0.0200(11) 0.0134(10) 0.0205(11)
C6A 0.0206(13) 0.0118(12) 0.0196(13) -0.0051(10) 0.0072(11) -0.0034(10)
C42A 0.0214(13) 0.0167(13) 0.0132(12) 0.0042(10) 0.0033(11) 0.0001(10)
C33A 0.0275(15) 0.0235(14) 0.0186(14) -0.0055(11) 0.0089(12) -0.0021(12)
C1A 0.0176(13) 0.0124(12) 0.0202(13) -0.0046(10) 0.0062(11) -0.0009(10)
C12A 0.0224(13) 0.0175(13) 0.0152(13) -0.0013(10) 0.0064(11) -0.0048(11)
C10A 0.0189(13) 0.0172(13) 0.0182(13) 0.0028(10) 0.0087(11) 0.0027(10)
C2A 0.0228(13) 0.0123(12) 0.0161(13) -0.0026(10) 0.0035(11) -0.0019(10)
C35A 0.0262(14) 0.0167(13) 0.0213(14) -0.0058(11) 0.0071(12) -0.0037(11)
C38A 0.0237(14) 0.0219(14) 0.0169(13) 0.0003(11) 0.0079(11) 0.0058(11)
C34A 0.0227(14) 0.0177(13) 0.0230(14) -0.0046(11) 0.0058(11) -0.0027(11)
C5A 0.0229(14) 0.0185(13) 0.0190(14) -0.0031(11) 0.0073(11) 0.0017(11)
C43A 0.0249(14) 0.0218(13) 0.0171(13) -0.0018(11) 0.0099(11) -0.0038(11)
C41A 0.0231(13) 0.0198(13) 0.0139(12) 0.0005(10) 0.0070(11) 0.0017(11)
C7A 0.0178(13) 0.0163(12) 0.0177(13) -0.0009(10) 0.0036(11) -0.0009(10)
C37A 0.0225(14) 0.0194(13) 0.0146(13) 0.0010(10) 0.0052(11) 0.0009(11)
C21B 0.018(4) 0.022(7) 0.023(3) 0.005(5) 0.009(2) 0.004(4)
C14B 0.020(5) 0.013(6) 0.014(5) 0.004(3) 0.007(2) -0.005(3)
C15A 0.015(4) 0.013(6) 0.009(5) -0.004(4) 0.005(3) 0.002(3)
C11A 0.0259(14) 0.0152(13) 0.0185(13) -0.0014(10) 0.0122(11) -0.0014(11)
C39A 0.0168(13) 0.0223(14) 0.0193(13) 0.0026(11) 0.0060(11) -0.0007(11)
C26A 0.0207(13) 0.0263(14) 0.0207(14) 0.0023(11) 0.0103(11) -0.0060(11)
C4A 0.0182(13) 0.0200(13) 0.0256(15) -0.0053(11) 0.0066(12) 0.0019(11)
C9A 0.0204(13) 0.0204(13) 0.0133(13) -0.0006(10) 0.0049(11) -0.0027(11)
C16A 0.019(3) 0.010(4) 0.013(4) 0.001(3) -0.007(3) -0.007(3)
C27A 0.0169(13) 0.0336(16) 0.0222(14) -0.0023(12) 0.0090(12) -0.0077(12)
C24A 0.0202(14) 0.0289(16) 0.0392(17) 0.0032(13) 0.0115(13) -0.0014(12)
C25A 0.0212(14) 0.0282(15) 0.0274(15) -0.0041(12) 0.0082(12) -0.0070(12)
C3A 0.0226(13) 0.0167(13) 0.0181(13) -0.0053(10) 0.0093(11) -0.0049(11)
C45A 0.0262(14) 0.0176(13) 0.0213(14) -0.0001(11) 0.0068(12) 0.0006(11)
C36A 0.0253(14) 0.0183(13) 0.0253(15) -0.0005(11) 0.0102(12) -0.0008(11)
C14A 0.020(5) 0.013(6) 0.014(5) 0.004(3) 0.007(2) -0.005(3)
C44A 0.0235(14) 0.0200(13) 0.0206(14) -0.0045(11) 0.0043(11) -0.0011(11)
C30A 0.0240(14) 0.0316(16) 0.0228(15) -0.0099(12) 0.0062(12) -0.0045(12)
O7B 0.039(5) 0.047(6) 0.044(5) -0.012(4) 0.018(4) -0.008(4)
C21A 0.018(4) 0.022(7) 0.023(3) 0.005(5) 0.009(2) 0.004(4)
C20A 0.0169(13) 0.012(3) 0.012(2) -0.005(3) -0.0006(15) -0.002(3)
O6A 0.0198(14) 0.0267(16) 0.0148(14) -0.0036(12) 0.0080(12) -0.0076(12)
C46A 0.0297(15) 0.0291(16) 0.0289(16) 0.0034(13) 0.0057(13) 0.0006(13)
C3S 0.0337(15) 0.0208(14) 0.0265(15) -0.0053(12) 0.0156(13) -0.0050(12)
C28A 0.0197(14) 0.0506(19) 0.0212(15) -0.0045(13) 0.0080(12) -0.0046(13)
C29A 0.0245(15) 0.0365(17) 0.0264(15) -0.0096(13) 0.0081(12) -0.0088(12)
C23A 0.0181(14) 0.0440(18) 0.0269(15) 0.0110(13) 0.0093(12) 0.0023(13)
C31A 0.0219(15) 0.069(2) 0.0225(16) -0.0057(15) 0.0024(13) 0.0081(15)
C32A 0.0330(17) 0.060(2) 0.0165(15) 0.0004(14) 0.0026(13) 0.0098(15)
C18A 0.017(2) 0.018(3) 0.0183(17) 0.004(2) 0.0030(16) -0.003(2)
C17A 0.014(3) 0.013(3) 0.0183(16) 0.002(3) -0.003(2) 0.001(2)
C19A 0.017(2) 0.024(3) 0.0184(16) -0.002(3) 0.0047(17) 0.007(3)
C48B 0.043(3) 0.045(4) 0.019(5) -0.014(3) 0.021(2) -0.014(3)
C22A 0.018(2) 0.048(4) 0.015(4) -0.003(3) 0.013(2) 0.002(2)
C47A 0.070(3) 0.059(2) 0.047(2) -0.0261(18) 0.035(2) -0.013(2)
Cl1S 0.0327(4) 0.0589(6) 0.0656(6) 0.0001(5) 0.0178(4) 0.0057(4)
Cl2S 0.0361(5) 0.0671(6) 0.0778(7) 0.0089(5) 0.0142(5) 0.0025(4)
C1S 0.0325(18) 0.066(2) 0.052(2) 0.0072(18) 0.0222(17) 0.0083(16)
C2S 0.047(2) 0.060(2) 0.063(3) 0.025(2) -0.0022(19) 0.0061(19)
O6B 0.029(3) 0.050(4) 0.036(3) 0.001(3) 0.009(3) -0.012(3)
C17B 0.014(3) 0.013(3) 0.0183(16) 0.002(3) -0.003(2) 0.001(2)
C18B 0.017(2) 0.018(3) 0.0183(17) 0.004(2) 0.0030(16) -0.003(2)
C19B 0.017(2) 0.024(3) 0.0184(16) -0.002(3) 0.0047(17) 0.007(3)
C20B 0.0169(13) 0.012(3) 0.012(2) -0.005(3) -0.0006(15) -0.002(3)
C15B 0.015(4) 0.013(6) 0.009(5) -0.004(4) 0.005(3) 0.002(3)
C16B 0.037(8) 0.029(9) 0.027(8) 0.001(5) 0.009(5) 0.002(5)
O7A 0.034(2) 0.034(3) 0.021(2) -0.0096(18) 0.0128(18) -0.0142(17)
C48A 0.043(3) 0.045(4) 0.019(5) -0.014(3) 0.021(2) -0.014(3)
O5B 0.0279(11) 0.0728(16) 0.0317(12) 0.0200(11) 0.0134(10) 0.0205(11)

loop_
_atom_type_symbol
_atom_type_description
_atom_type_scat_dispersion_real
_atom_type_scat_dispersion_imag
_atom_type_scat_source
C C 0.0033 0.0016 'International Tables Vol C Tables 4.2.6.8 and 6.1.1.4'
H H 0.0000 0.0000 'International Tables Vol C Tables 4.2.6.8 and 6.1.1.4'
O O 0.0106 0.0060 'International Tables Vol C Tables 4.2.6.8 and 6.1.1.4'
Cl Cl 0.1484 0.1585 'International Tables Vol C Tables 4.2.6.8 and 6.1.1.4'

loop_
_geom_angle_atom_site_label_1
_geom_angle_atom_site_label_2
_geom_angle_atom_site_label_3
_geom_angle
_geom_angle_site_symmetry_1
O6B C22B H22A 110.7 .
O6B C22B H22B 110.7 .
H22A C22B H22B 108.8 .
C2A O1A C44A 121.99(19) .
C40A O2A C44A 119.83(19) .
C33A O3A C45A 118.56(19) .
C11A O4A C45A 115.61(18) .
C10A O8A C46A 117.0(2) .
C3A O9 C47A 112.3(2) .
C13A C8A C9A 119.1(2) .
C13A C8A C7A 123.4(2) .
C9A C8A C7A 117.4(2) .
C41A C40A O2A 125.8(2) .
C41A C40A C39A 119.7(2) .
O2A C40A C39A 114.5(2) .
C8A C13A C12A 118.4(2) .
C8A C13A C14B 123(2) .
C12A C13A C14B 118(2) .
C8A C13A C14A 123.2(12) .
C12A C13A C14A 118.3(12) .
C14B C13A C14A 8(2) .
C22A O5A C23A 125.2(4) .
C1A C6A C5A 119.4(2) .
C1A C6A C7A 117.9(2) .
C5A C6A C7A 122.7(2) .
C37A C42A C41A 119.8(2) .
C37A C42A C43A 123.4(2) .
C41A C42A C43A 116.7(2) .
C34A C33A C32A 119.7(2) .
C34A C33A O3A 123.1(2) .
C32A C33A O3A 117.1(2) .
C2A C1A C6A 121.2(2) .
C2A C1A H1A 119.4 .
C6A C1A H1A 119.4 .
C11A C12A C13A 121.9(2) .
C11A C12A H12A 119.0 .
C13A C12A H12A 119.0 .
O8A C10A C9A 124.9(2) .
O8A C10A C11A 116.3(2) .
C9A C10A C11A 118.8(2) .
O1A C2A C1A 126.9(2) .
O1A C2A C3A 114.1(2) .
C1A C2A C3A 119.0(2) .
C30A C35A C34A 119.4(2) .
C30A C35A C36A 123.4(2) .
C34A C35A C36A 117.0(2) .
C39A C38A C37A 122.4(2) .
C39A C38A H38A 118.8 .
C37A C38A H38A 118.8 .
C33A C34A C35A 121.2(2) .
C33A C34A H34A 119.4 .
C35A C34A H34A 119.4 .
C4A C5A C6A 118.0(2) .
C4A C5A C21A 116.6(11) .
C6A C5A C21A 125.1(12) .
C4A C5A C21B 121(2) .
C6A C5A C21B 121(2) .
C21A C5A C21B 9(2) .
C26A C43A C42A 112.5(2) .
C26A C43A H43A 109.1 .
C42A C43A H43A 109.1 .
C26A C43A H43B 109.1 .
C42A C43A H43B 109.1 .
H43A C43A H43B 107.8 .
C40A C41A C42A 120.9(2) .
C40A C41A H41A 119.5 .
C42A C41A H41A 119.5 .
C8A C7A C6A 114.75(19) .
C8A C7A H7A1 108.6 .
C6A C7A H7A1 108.6 .
C8A C7A H7A2 108.6 .
C6A C7A H7A2 108.6 .
H7A1 C7A H7A2 107.6 .
C42A C37A C38A 117.9(2) .
C42A C37A C36A 124.2(2) .
C38A C37A C36A 117.6(2) .
C20B C21B C5A 106(3) .
C20B C21B H21A 110.6 .
C5A C21B H21A 110.6 .
C20B C21B H21B 110.6 .
C5A C21B H21B 110.6 .
H21A C21B H21B 108.8 .
C15B C14B C13A 122(4) .
C15B C14B H14A 106.8 .
C13A C14B H14A 106.8 .
C15B C14B H14B 106.8 .
C13A C14B H14B 106.8 .
H14A C14B H14B 106.6 .
C20A C15A C16A 114.4(14) .
C20A C15A C14A 123.1(18) .
C16A C15A C14A 122.5(15) .
C12A C11A O4A 119.3(2) .
C12A C11A C10A 119.9(2) .
O4A C11A C10A 120.6(2) .
C38A C39A C40A 119.0(2) .
C38A C39A H39A 120.5 .
C40A C39A H39A 120.5 .
C25A C26A C27A 117.6(2) .
C25A C26A C43A 119.3(2) .
C27A C26A C43A 123.1(2) .
C3A C4A C5A 122.4(2) .
C3A C4A H4A 118.8 .
C5A C4A H4A 118.8 .
C10A C9A C8A 121.8(2) .
C10A C9A H9A 119.1 .
C8A C9A H9A 119.1 .
C17A C16A C15A 125.4(13) .
C17A C16A H16A 117.3 .
C15A C16A H16A 117.3 .
C28A C27A C26A 119.5(3) .
C28A C27A C29A 117.3(2) .
C26A C27A C29A 123.2(2) .
C25A C24A C23A 119.1(3) .
C25A C24A H24A 120.5 .
C23A C24A H24A 120.5 .
C24A C25A C26A 122.8(3) .
C24A C25A H25A 118.6 .
C26A C25A H25A 118.6 .
C4A C3A O9 120.5(2) .
C4A C3A C2A 119.8(2) .
O9 C3A C2A 119.7(2) .
O4A C45A O3A 109.6(2) .
O4A C45A H45A 109.7 .
O3A C45A H45A 109.7 .
O4A C45A H45B 109.7 .
O3A C45A H45B 109.7 .
H45A C45A H45B 108.2 .
C35A C36A C37A 108.6(2) .
C35A C36A H36A 110.0 .
C37A C36A H36A 110.0 .
C35A C36A H36B 110.0 .
C37A C36A H36B 110.0 .
H36A C36A H36B 108.4 .
C13A C14A C15A 107.6(16) .
C13A C14A H14C 110.2 .
C15A C14A H14C 110.2 .
C13A C14A H14D 110.2 .
C15A C14A H14D 110.2 .
H14C C14A H14D 108.5 .
O1A C44A O2A 115.8(2) .
O1A C44A H44A 108.3 .
O2A C44A H44A 108.3 .
O1A C44A H44B 108.3 .
O2A C44A H44B 108.3 .
H44A C44A H44B 107.4 .
C31A C30A C35A 118.1(3) .
C31A C30A C29A 118.1(2) .
C35A C30A C29A 123.7(2) .
C17B O7B C48B 115.2(12) .
C5A C21A C20A 114.5(16) .
C5A C21A H21C 108.6 .
C20A C21A H21C 108.6 .
C5A C21A H21D 108.6 .
C20A C21A H21D 108.6 .
H21C C21A H21D 107.6 .
C19A C20A C15A 120.8(10) .
C19A C20A C21A 115.1(12) .
C15A C20A C21A 123.7(15) .
C18A O6A C22A 121.6(4) .
O8A C46A H46A 109.5 .
O8A C46A H46B 109.5 .
H46A C46A H46B 109.5 .
O8A C46A H46C 109.5 .
H46A C46A H46C 109.5 .
H46B C46A H46C 109.5 .
C3S C3S Cl3S 108.4(2) 3_675
C3S C3S H3S1 110.0 3_675
Cl3S C3S H3S1 110.0 .
C3S C3S H3S2 110.0 3_675
Cl3S C3S H3S2 110.0 .
H3S1 C3S H3S2 108.4 .
C23A C28A C27A 121.0(3) .
C23A C28A H28A 119.5 .
C27A C28A H28A 119.5 .
C27A C29A C30A 112.3(2) .
C27A C29A H29A 109.1 .
C30A C29A H29A 109.1 .
C27A C29A H29B 109.1 .
C30A C29A H29B 109.1 .
H29A C29A H29B 107.9 .
C24A C23A C28A 119.9(3) .
C24A C23A O5A 114.1(3) .
C28A C23A O5A 126.1(3) .
C32A C31A C30A 122.0(3) .
C32A C31A H31A 119.0 .
C30A C31A H31A 119.0 .
C31A C32A C33A 119.4(3) .
C31A C32A H32A 120.3 .
C33A C32A H32A 120.3 .
O6A C18A C19A 125.9(4) .
O6A C18A C17A 115.5(4) .
C19A C18A C17A 118.6(5) .
C16A C17A O7A 125.3(8) .
C16A C17A C18A 119.4(8) .
O7A C17A C18A 115.3(5) .
C18A C19A C20A 121.1(5) .
C18A C19A H19A 119.4 .
C20A C19A H19A 119.4 .
O7B C48B H48A 109.5 .
O7B C48B H48B 109.5 .
H48A C48B H48B 109.5 .
O7B C48B H48C 109.5 .
H48A C48B H48C 109.5 .
H48B C48B H48C 109.5 .
O5A C22A O6A 113.6(5) .
O5A C22A H22C 108.8 .
O6A C22A H22C 108.8 .
O5A C22A H22D 108.8 .
O6A C22A H22D 108.8 .
H22C C22A H22D 107.7 .
O9 C47A H47A 109.5 .
O9 C47A H47B 109.5 .
H47A C47A H47B 109.5 .
O9 C47A H47C 109.5 .
H47A C47A H47C 109.5 .
H47B C47A H47C 109.5 .
C2S C1S Cl1S 108.3(3) .
C2S C1S H1S1 110.0 .
Cl1S C1S H1S1 110.0 .
C2S C1S H1S2 110.0 .
Cl1S C1S H1S2 110.0 .
H1S1 C1S H1S2 108.4 .
C1S C2S Cl2S 109.9(3) .
C1S C2S H2S1 109.7 .
Cl2S C2S H2S1 109.7 .
C1S C2S H2S2 109.7 .
Cl2S C2S H2S2 109.7 .
H2S1 C2S H2S2 108.2 .
C22B O6B C18B 111.2(9) .
O7B C17B C18B 116.3(10) .
O7B C17B C16B 126.7(14) .
C18B C17B C16B 116.9(13) .
C19B C18B C17B 121.6(10) .
C19B C18B O6B 117.1(9) .
C17B C18B O6B 120.9(9) .
C18B C19B C20B 124.0(11) .
C18B C19B H19B 118.0 .
C20B C19B H19B 118.0 .
C15B C20B C21B 125(3) .
C15B C20B C19B 113(2) .
C21B C20B C19B 123(3) .
C20B C15B C16B 130(3) .
C20B C15B C14B 125(4) .
C16B C15B C14B 105(3) .
C15B C16B C17B 115(3) .
C15B C16B H16B 122.7 .
C17B C16B H16B 122.7 .
C17A O7A C48A 116.5(5) .

loop_
_geom_bond_atom_site_label_1
_geom_bond_atom_site_label_2
_geom_bond_distance
_geom_bond_site_symmetry_2
C22B O6B 1.337(18) .
C22B H22A 0.9900 .
C22B H22B 0.9900 .
Cl3S C3S 1.795(3) .
O1A C2A 1.383(3) .
O1A C44A 1.413(3) .
O2A C40A 1.386(3) .
O2A C44A 1.415(3) .
O3A C33A 1.385(3) .
O3A C45A 1.425(3) .
O4A C11A 1.393(3) .
O4A C45A 1.420(3) .
O8A C10A 1.366(3) .
O8A C46A 1.432(3) .
O9 C3A 1.382(3) .
O9 C47A 1.432(4) .
C8A C13A 1.396(3) .
C8A C9A 1.403(3) .
C8A C7A 1.519(3) .
C40A C41A 1.382(3) .
C40A C39A 1.392(3) .
C13A C12A 1.403(3) .
C13A C14B 1.51(7) .
C13A C14A 1.53(4) .
O5A C22A 1.319(7) .
O5A C23A 1.387(3) .
C6A C1A 1.404(3) .
C6A C5A 1.406(3) .
C6A C7A 1.522(3) .
C42A C37A 1.394(3) .
C42A C41A 1.401(3) .
C42A C43A 1.523(3) .
C33A C34A 1.375(4) .
C33A C32A 1.384(4) .
C1A C2A 1.385(3) .
C1A H1A 0.9500 .
C12A C11A 1.375(3) .
C12A H12A 0.9500 .
C10A C9A 1.384(3) .
C10A C11A 1.397(3) .
C2A C3A 1.399(3) .
C35A C30A 1.399(4) .
C35A C34A 1.401(4) .
C35A C36A 1.521(4) .
C38A C39A 1.380(4) .
C38A C37A 1.401(3) .
C38A H38A 0.9500 .
C34A H34A 0.9500 .
C5A C4A 1.396(4) .
C5A C21A 1.50(3) .
C5A C21B 1.57(6) .
C43A C26A 1.519(4) .
C43A H43A 0.9900 .
C43A H43B 0.9900 .
C41A H41A 0.9500 .
C7A H7A1 0.9900 .
C7A H7A2 0.9900 .
C37A C36A 1.522(3) .
C21B C20B 1.39(6) .
C21B H21A 0.9900 .
C21B H21B 0.9900 .
C14B C15B 1.51(6) .
C14B H14A 0.9900 .
C14B H14B 0.9900 .
C15A C20A 1.412(13) .
C15A C16A 1.42(2) .
C15A C14A 1.53(3) .
C39A H39A 0.9500 .
C26A C25A 1.401(4) .
C26A C27A 1.403(4) .
C4A C3A 1.371(4) .
C4A H4A 0.9500 .
C9A H9A 0.9500 .
C16A C17A 1.328(16) .
C16A H16A 0.9500 .
C27A C28A 1.396(4) .
C27A C29A 1.515(4) .
C24A C25A 1.369(4) .
C24A C23A 1.385(4) .
C24A H24A 0.9500 .
C25A H25A 0.9500 .
C45A H45A 0.9900 .
C45A H45B 0.9900 .
C36A H36A 0.9900 .
C36A H36B 0.9900 .
C14A H14C 0.9900 .
C14A H14D 0.9900 .
C44A H44A 0.9900 .
C44A H44B 0.9900 .
C30A C31A 1.395(4) .
C30A C29A 1.523(4) .
O7B C17B 1.353(16) .
O7B C48B 1.403(15) .
C21A C20A 1.59(3) .
C21A H21C 0.9900 .
C21A H21D 0.9900 .
C20A C19A 1.393(12) .
O6A C18A 1.379(5) .
O6A C22A 1.452(5) .
C46A H46A 0.9800 .
C46A H46B 0.9800 .
C46A H46C 0.9800 .
C3S C3S 1.497(5) 3_675
C3S H3S1 0.9900 .
C3S H3S2 0.9900 .
C28A C23A 1.386(4) .
C28A H28A 0.9500 .
C29A H29A 0.9900 .
C29A H29B 0.9900 .
C31A C32A 1.383(4) .
C31A H31A 0.9500 .
C32A H32A 0.9500 .
C18A C19A 1.388(7) .
C18A C17A 1.400(7) .
C17A O7A 1.361(7) .
C19A H19A 0.9500 .
C48B H48A 0.9800 .
C48B H48B 0.9800 .
C48B H48C 0.9800 .
C22A H22C 0.9900 .
C22A H22D 0.9900 .
C47A H47A 0.9800 .
C47A H47B 0.9800 .
C47A H47C 0.9800 .
Cl1S C1S 1.795(4) .
Cl2S C2S 1.796(4) .
C1S C2S 1.483(5) .
C1S H1S1 0.9900 .
C1S H1S2 0.9900 .
C2S H2S1 0.9900 .
C2S H2S2 0.9900 .
O6B C18B 1.410(10) .
C17B C18B 1.402(15) .
C17B C16B 1.52(4) .
C18B C19B 1.328(15) .
C19B C20B 1.45(3) .
C19B H19B 0.9500 .
C20B C15B 1.35(3) .
C15B C16B 1.35(4) .
C16B H16B 0.9500 .
O7A C48A 1.453(7) .
C48A H48D 0.9800 .
C48A H48E 0.9800 .
C48A H48F 0.9800 .
